data_7235777
loop_
_publ_author_name
'Liu, Wei'
'Li, Sheng-hua'
'Li, Yu-chuan'
'Yang, Yu-zhang'
'Yu, Yi'
'Pang, Si-ping'

_publ_section_title
;
 Nitrogen-rich salts based on polyamino substituted
 N,N&#x2032;-azo-1,2,4-triazole: a new family of high-performance
 energetic materials
;
_journal_issue 38
_journal_name_full 'J. Mater. Chem. A'
_journal_page_first 15978
_journal_paper_doi 10.1039/C4TA03016H
_journal_volume 2
_journal_year 2014
_chemical_formula_sum 'C4 H12 Cl2 N10 O2'
_chemical_formula_weight 303.14
_space_group_IT_number 2
_space_group_name_Hall '-P 1'
_space_group_name_H-M_alt 'P -1'
_symmetry_cell_setting triclinic
_symmetry_space_group_name_H-M 'P -1'
_atom_sites_solution_hydrogens difmap
_atom_sites_solution_primary direct
_atom_sites_solution_secondary difmap
_audit_creation_method SHELXL-97
_cell_angle_alpha 109.629(4)
_cell_angle_beta 96.520(6)
_cell_angle_gamma 94.311(7)
_cell_formula_units_Z 1
_cell_length_a 5.186(2)
_cell_length_b 7.387(3)
_cell_length_c 8.416(4)
_cell_measurement_reflns_used 1311
_cell_measurement_temperature 93(2)
_cell_measurement_theta_max 32.54
_cell_measurement_theta_min 2.60
_cell_volume 299.5(2)
_computing_cell_refinement 'CrystalClear (Rigaku Inc., 2008)'
_computing_data_collection 'CrystalClear (Rigaku Inc., 2008)'
_computing_data_reduction 'CrystalClear (Rigaku Inc., 2008)'
_computing_structure_refinement 'SHELXL-97 (Sheldrick, 1997)'
_computing_structure_solution 'SHELXS-97 (Sheldrick, 1990)'
_diffrn_ambient_temperature 93(2)
_diffrn_detector_area_resol_mean 28.5714
_diffrn_measured_fraction_theta_full 0.969
_diffrn_measured_fraction_theta_max 0.969
_diffrn_measurement_device_type AFC10/Saturn724+
_diffrn_measurement_method 'phi and omega scans'
_diffrn_radiation_monochromator graphite
_diffrn_radiation_source 'Rotating Anode'
_diffrn_radiation_type MoK\a
_diffrn_radiation_wavelength 0.71073
_diffrn_reflns_av_R_equivalents 0.0271
_diffrn_reflns_av_sigmaI/netI 0.0456
_diffrn_reflns_limit_h_max 7
_diffrn_reflns_limit_h_min -7
_diffrn_reflns_limit_k_max 11
_diffrn_reflns_limit_k_min -11
_diffrn_reflns_limit_l_max 11
_diffrn_reflns_limit_l_min -12
_diffrn_reflns_number 3948
_diffrn_reflns_theta_full 32.57
_diffrn_reflns_theta_max 32.57
_diffrn_reflns_theta_min 2.60
_diffrn_standards_decay_% 0
_diffrn_standards_interval_count 0
_diffrn_standards_interval_time 0
_diffrn_standards_number 0
_exptl_absorpt_coefficient_mu 0.558
_exptl_absorpt_correction_T_max 0.8731
_exptl_absorpt_correction_T_min 0.7807
_exptl_absorpt_correction_type Multi-scans
_exptl_crystal_colour Colorless
_exptl_crystal_density_diffrn 1.681
_exptl_crystal_density_method 'not measured'
_exptl_crystal_description Prism
_exptl_crystal_F_000 156
_exptl_crystal_size_max 0.47
_exptl_crystal_size_mid 0.27
_exptl_crystal_size_min 0.25
_refine_diff_density_max 0.452
_refine_diff_density_min -0.285
_refine_diff_density_rms 0.072
_refine_ls_extinction_method none
_refine_ls_goodness_of_fit_ref 1.002
_refine_ls_hydrogen_treatment X,Y,Z,Ueq
_refine_ls_matrix_type full
_refine_ls_number_parameters 102
_refine_ls_number_reflns 2108
_refine_ls_number_restraints 0
_refine_ls_restrained_S_all 1.002
_refine_ls_R_factor_all 0.0402
_refine_ls_R_factor_gt 0.0323
_refine_ls_shift/su_max 0.001
_refine_ls_shift/su_mean 0.000
_refine_ls_structure_factor_coef Fsqd
_refine_ls_weighting_details 'calc w=1/[\s^2^(Fo^2^)+(0.0183P)^2^+0.1560P] where P=(Fo^2^+2Fc^2^)/3'
_refine_ls_weighting_scheme calc
_refine_ls_wR_factor_gt 0.0680
_refine_ls_wR_factor_ref 0.0710
_reflns_number_gt 1767
_reflns_number_total 2108
_reflns_threshold_expression >2sigma(I)
_cod_data_source_file c4ta03016h2.cif
_cod_data_source_block added_by_encifer
_cod_depositor_comments
;
The following automatic conversions were performed:

data item '_symmetry_cell_setting' value 'Triclinic' was changed to
'triclinic' in accordance with the
/home/saulius/struct/COD-crude-data/automatic-downloads/DataCite-retrospective/RSC/depositions/lib/dictionaries/cif_core.dic
dictionary named 'cif_core.dic' version 2.4.2 last updated on
2011-04-26.

Automatic conversion script
Id: cif_fix_values 6909 2019-04-08 15:41:33Z antanas 
;
_cod_original_cell_volume 299.4(2)
_cod_original_sg_symbol_H-M P-1
_cod_database_code 7235777

loop_
_symmetry_equiv_pos_as_xyz
'x, y, z'
'-x, -y, -z'

loop_
_atom_site_label
_atom_site_type_symbol
_atom_site_fract_x
_atom_site_fract_y
_atom_site_fract_z
_atom_site_U_iso_or_equiv
_atom_site_adp_type
_atom_site_occupancy
_atom_site_symmetry_multiplicity
_atom_site_calc_flag
_atom_site_refinement_flags
Cl1 Cl 0.89754(6) 1.07631(4) 0.79915(4) 0.01351(8) Uani 1 1 d .
O1 O 0.3737(2) 0.82464(14) 0.79087(12) 0.01556(19) Uani 1 1 d .
N1 N 0.2982(2) 0.62851(15) 0.44541(13) 0.0123(2) Uani 1 1 d .
N2 N 0.1101(2) 0.47941(15) 0.33920(13) 0.0141(2) Uani 1 1 d .
N3 N 0.4078(2) 0.54939(14) 0.19538(12) 0.01057(19) Uani 1 1 d .
N4 N 0.5528(2) 0.55846(14) 0.07101(12) 0.01113(19) Uani 1 1 d .
N5 N 0.6845(2) 0.80487(16) 0.41550(14) 0.0141(2) Uani 1 1 d .
C1 C 0.4794(2) 0.67307(17) 0.35993(14) 0.0110(2) Uani 1 1 d .
C2 C 0.1790(2) 0.43404(17) 0.18926(15) 0.0133(2) Uani 1 1 d .
H2 H 0.0871 0.3364 0.0895 0.016 Uiso 1 1 calc R
H1 H 0.293(4) 0.681(3) 0.554(3) 0.032(5) Uiso 1 1 d .
H1A H 0.249(4) 0.892(3) 0.819(3) 0.040(6) Uiso 1 1 d .
H1B H 0.509(4) 0.906(3) 0.821(3) 0.035(5) Uiso 1 1 d .
H5A H 0.784(4) 0.818(3) 0.345(3) 0.030(5) Uiso 1 1 d .
H5B H 0.723(4) 0.868(3) 0.521(2) 0.027(5) Uiso 1 1 d .

loop_
_atom_site_aniso_label
_atom_site_aniso_U_11
_atom_site_aniso_U_22
_atom_site_aniso_U_33
_atom_site_aniso_U_23
_atom_site_aniso_U_13
_atom_site_aniso_U_12
Cl1 0.01231(15) 0.01415(13) 0.01213(13) 0.00285(10) 0.00101(10) -0.00100(10)
O1 0.0129(5) 0.0159(4) 0.0155(4) 0.0026(3) 0.0033(3) -0.0007(4)
N1 0.0129(5) 0.0134(4) 0.0097(4) 0.0030(4) 0.0019(4) -0.0007(4)
N2 0.0133(5) 0.0138(5) 0.0130(4) 0.0024(4) 0.0022(4) -0.0023(4)
N3 0.0105(5) 0.0115(4) 0.0088(4) 0.0022(3) 0.0029(3) -0.0005(4)
N4 0.0112(5) 0.0127(5) 0.0094(4) 0.0034(4) 0.0033(4) 0.0011(4)
N5 0.0124(5) 0.0169(5) 0.0099(4) 0.0013(4) 0.0022(4) -0.0020(4)
C1 0.0110(6) 0.0122(5) 0.0091(5) 0.0027(4) 0.0014(4) 0.0020(4)
C2 0.0122(6) 0.0128(5) 0.0130(5) 0.0027(4) 0.0025(4) -0.0016(4)

loop_
_atom_type_symbol
_atom_type_description
_atom_type_scat_dispersion_real
_atom_type_scat_dispersion_imag
_atom_type_scat_source
C C 0.0033 0.0016 'International Tables Vol C Tables 4.2.6.8 and 6.1.1.4'
H H 0.0000 0.0000 'International Tables Vol C Tables 4.2.6.8 and 6.1.1.4'
N N 0.0061 0.0033 'International Tables Vol C Tables 4.2.6.8 and 6.1.1.4'
O O 0.0106 0.0060 'International Tables Vol C Tables 4.2.6.8 and 6.1.1.4'
Cl Cl 0.1484 0.1585 'International Tables Vol C Tables 4.2.6.8 and 6.1.1.4'

loop_
_geom_angle_atom_site_label_1
_geom_angle_atom_site_label_2
_geom_angle_atom_site_label_3
_geom_angle
_geom_angle_site_symmetry_1
H1A O1 H1B 104.4(19) .
C1 N1 N2 111.67(10) .
C1 N1 H1 126.6(13) .
N2 N1 H1 121.7(12) .
C2 N2 N1 105.56(11) .
C1 N3 N4 120.28(10) .
C1 N3 C2 107.84(10) .
N4 N3 C2 131.86(10) .
N4 N4 N3 110.26(13) 2_665
C1 N5 H5A 119.2(13) .
C1 N5 H5B 119.4(12) .
H5A N5 H5B 121.2(18) .
N5 C1 N1 129.35(12) .
N5 C1 N3 125.71(11) .
N1 C1 N3 104.94(11) .
N2 C2 N3 109.98(11) .
N2 C2 H2 125.0 .
N3 C2 H2 125.0 .

loop_
_geom_bond_atom_site_label_1
_geom_bond_atom_site_label_2
_geom_bond_distance
_geom_bond_site_symmetry_2
O1 H1A 0.85(2) .
O1 H1B 0.84(2) .
N1 C1 1.3324(17) .
N1 N2 1.3936(15) .
N1 H1 0.87(2) .
N2 C2 1.2917(17) .
N3 C1 1.3684(16) .
N3 N4 1.3722(15) .
N3 C2 1.3934(16) .
N4 N4 1.249(2) 2_665
N5 C1 1.3126(17) .
N5 H5A 0.85(2) .
N5 H5B 0.847(19) .
C2 H2 0.9500 .

loop_
_geom_torsion_atom_site_label_1
_geom_torsion_atom_site_label_2
_geom_torsion_atom_site_label_3
_geom_torsion_atom_site_label_4
_geom_torsion
_geom_torsion_site_symmetry_4
C1 N1 N2 C2 0.08(14) .
C1 N3 N4 N4 -176.34(12) 2_665
C2 N3 N4 N4 1.7(2) 2_665
N2 N1 C1 N5 179.66(12) .
N2 N1 C1 N3 -0.37(13) .
N4 N3 C1 N5 -1.03(18) .
C2 N3 C1 N5 -179.52(12) .
N4 N3 C1 N1 179.00(10) .
C2 N3 C1 N1 0.51(13) .
N1 N2 C2 N3 0.25(14) .
C1 N3 C2 N2 -0.49(14) .
N4 N3 C2 N2 -178.74(11) .
